data_1510575
loop_
_publ_author_name
'Hulliger, F.'
'Dommann, A.'

_publ_section_title
;
 On the structure types of U Au2 and U14 Au51
;
_journal_name_full 'Journal of the Less-Common Metals'
_journal_page_first 261
_journal_page_last 273
_journal_paper_doi 10.1016/0022-5088(88)90412-2
_journal_volume 141
_journal_year 1988
_chemical_formula_sum 'Au51 U14'
_space_group_IT_number 175
_symmetry_space_group_name_Hall '-P 6'
_symmetry_space_group_name_H-M 'P 6/m'
_cell_angle_alpha 90
_cell_angle_beta 90
_cell_angle_gamma 120
_cell_formula_units_Z 1
_cell_length_a 12.6521
_cell_length_b 12.6521
_cell_length_c 9.1381
_cell_volume 1266.811
_citation_journal_id_ASTM JCOMAH
_cod_data_source_file gold_679.cif
_cod_data_source_block Au51U14
_cod_database_code 1510575

loop_
_symmetry_equiv_pos_as_xyz
x,y,z
x-y,x,z
-y,x-y,z
-x,-y,z
-x+y,-x,z
y,-x+y,z
-x,-y,-z
-x+y,-x,-z
y,-x+y,-z
x,y,-z
x-y,x,-z
-y,x-y,-z

loop_
_atom_site_label
_atom_site_type_symbol
_atom_site_fract_x
_atom_site_fract_y
_atom_site_fract_z
_atom_site_occupancy
_atom_site_U_iso_or_equiv
Au5 Au 0.068 0.262 0.241 1 0.0
U1 U 0 0 0.324 1 0.0
Au2 Au 0.3333 0.6667 0.309 1 0.0
Au7 Au 0.439 0.105 0.326 1 0.0
Au6 Au 0.115 0.498 0.149 1 0.0
Au3 Au 0.012 0.127 0 0.5 0.0
Au1 Au 0.3333 0.6667 0 1 0.0
Au4 Au 0.24 0.06 0.5 1 0.0
U2 U 0.395 0.125 0 1 0.0
U3 U 0.123 0.464 0.5 1 0.0
